data_1545477
loop_
_publ_author_name
'Sheng, Daopeng'
'Zhu, Lin'
'Xu, Chao'
'Xiao, Chengliang'
'Wang, Yanlong'
'Wang, Yaxing'
'Chen, Lanhua'
'Diwu, Juan'
'Chen, Jing'
'Chai, Zhifang'
'Albrecht-Schmitt, Thomas E'
'Wang, Shuao'

_publ_section_title
;
 Efficient and Selective Uptake of TcO4(-) by a Cationic Metal-Organic
 Framework Material with Open Ag(+) Sites.
;
_journal_name_full 'Environmental science &amp; technology'
_journal_paper_doi 10.1021/acs.est.7b00339
_journal_year 2017
_chemical_formula_moiety 'C37 H28 Ag2 N8 O8 Re2'
_chemical_formula_sum 'C37 H28 Ag2 N8 O8 Re2'
_chemical_formula_weight 1300.81
_space_group_crystal_system tetragonal
_space_group_IT_number 81
_space_group_name_Hall 'P -4'
_space_group_name_H-M_alt 'P -4'
_symmetry_space_group_name_Hall 'P -4'
_symmetry_space_group_name_H-M 'P -4'
_atom_sites_solution_hydrogens geom
_audit_creation_method SHELXL-2014/7
_cell_angle_alpha 90
_cell_angle_beta 90
_cell_angle_gamma 90
_cell_formula_units_Z 2
_cell_length_a 15.4983(11)
_cell_length_b 15.4983(11)
_cell_length_c 7.6894(7)
_cell_measurement_reflns_used 9766
_cell_measurement_temperature 296(2)
_cell_measurement_theta_max 27.4655
_cell_measurement_theta_min 2.627
_cell_volume 1847.0(3)
_computing_cell_refinement 'APEX3 v2016.1-0(Bruker-AXS, 2016)'
_computing_data_collection 'APEX3 v2016.1-0(Bruker-AXS, 2016)'
_computing_data_reduction 'APEX3 v2016.1-0(Bruker-AXS, 2016)'
_computing_molecular_graphics 'Bruker SHELXTL'
_computing_publication_material 'Bruker SHELXTL'
_computing_structure_refinement 'SHELXL-2014 (Sheldrick, 2014)'
_computing_structure_solution 'SHELXS-2013/1 (She ldrick, 2013)'
_diffrn_ambient_temperature 296(2)
_diffrn_measured_fraction_theta_full 0.998
_diffrn_measured_fraction_theta_max 0.998
_diffrn_measurement_device_type 'Bruker D8 Venture Kappa Duo PHOTON 100 CMOS'
_diffrn_measurement_method 'phi and omega scans'
_diffrn_radiation_monochromator 'Helios MX multilayer'
_diffrn_radiation_type MoK\a
_diffrn_radiation_wavelength 0.71073
_diffrn_reflns_av_R_equivalents 0.0351
_diffrn_reflns_av_unetI/netI 0.0172
_diffrn_reflns_Laue_measured_fraction_full 0.998
_diffrn_reflns_Laue_measured_fraction_max 0.998
_diffrn_reflns_limit_h_max 20
_diffrn_reflns_limit_h_min -20
_diffrn_reflns_limit_k_max 20
_diffrn_reflns_limit_k_min -20
_diffrn_reflns_limit_l_max 9
_diffrn_reflns_limit_l_min -9
_diffrn_reflns_number 46518
_diffrn_reflns_point_group_measured_fraction_full 0.999
_diffrn_reflns_point_group_measured_fraction_max 0.999
_diffrn_reflns_theta_full 25.242
_diffrn_reflns_theta_max 27.489
_diffrn_reflns_theta_min 2.628
_diffrn_source 'microfocus sealed tube'
_exptl_absorpt_coefficient_mu 7.643
_exptl_absorpt_correction_type multi-scan
_exptl_absorpt_process_details 'SADABS, 2014/5'
_exptl_crystal_colour colorless
_exptl_crystal_density_diffrn 2.339
_exptl_crystal_description quadrangular
_exptl_crystal_F_000 1228
_exptl_crystal_size_max 0.314
_exptl_crystal_size_mid 0.156
_exptl_crystal_size_min 0.122
_exptl_transmission_factor_max 0.394
_exptl_transmission_factor_min 0.249
_refine_diff_density_max 1.013
_refine_diff_density_min -0.411
_refine_diff_density_rms 0.106
_refine_ls_abs_structure_details
;
 Twinning involves inversion, so Flack parameter cannot be determined
;
_refine_ls_extinction_method none
_refine_ls_goodness_of_fit_ref 1.258
_refine_ls_hydrogen_treatment constr
_refine_ls_matrix_type full
_refine_ls_number_parameters 278
_refine_ls_number_reflns 4237
_refine_ls_number_restraints 6
_refine_ls_restrained_S_all 1.258
_refine_ls_R_factor_all 0.0216
_refine_ls_R_factor_gt 0.0212
_refine_ls_shift/su_max 0.000
_refine_ls_shift/su_mean 0.000
_refine_ls_structure_factor_coef Fsqd
_refine_ls_weighting_details 'w=1/[\s^2^(Fo^2^)+(0.0377P)^2^] where P=(Fo^2^+2Fc^2^)/3'
_refine_ls_weighting_scheme calc
_refine_ls_wR_factor_gt 0.0577
_refine_ls_wR_factor_ref 0.0581
_reflns_Friedel_coverage 0.857
_reflns_Friedel_fraction_full 0.999
_reflns_Friedel_fraction_max 0.999
_reflns_number_gt 4202
_reflns_number_total 4237
_reflns_threshold_expression 'I > 2\s(I)'
_cod_data_source_file es7b00339_si_003.cif
_cod_data_source_block save
_cod_depositor_comments
;
The following automatic conversions were performed:

'_exptl_absorpt_correction_type' value 'MULTI-SCAN' changed to
'multi-scan' according to
/home/data/users/saulius/crontab/automatic-downloads/rss-feeds/ACS/lib/dictionaries/cif_core.dic
dictionary named 'cif_core.dic' version 2.4.2 from 2011-04-26.

Automatic conversion script
Id: cif_fix_values 4973 2017-02-22 13:04:09Z antanas 
;
_cod_database_code 1545477
_shelx_shelxl_version_number 2014/7
_shelx_space_group_comment
;
The symmetry employed for this shelxl refinement is uniquely defined
by the following loop, which should always be used as a source of
symmetry information in preference to the above space-group names.
They are only intended as comments.
;
_shelx_estimated_absorpt_t_min 0.198
_shelx_estimated_absorpt_t_max 0.456

loop_
_space_group_symop_operation_xyz
'x, y, z'
'y, -x, -z'
'-x, -y, z'
'-y, x, -z'

loop_
_atom_site_label
_atom_site_type_symbol
_atom_site_fract_x
_atom_site_fract_y
_atom_site_fract_z
_atom_site_U_iso_or_equiv
_atom_site_adp_type
_atom_site_occupancy
_atom_site_site_symmetry_order
_atom_site_calc_flag
_atom_site_refinement_flags_posn
_atom_site_refinement_flags_adp
_atom_site_refinement_flags_occupancy
Ag1 Ag 0.17472(7) 0.64760(7) -0.53089(11) 0.0360(2) Uani 0.9 1 d . . P
Ag1A Ag 0.2094(5) 0.6833(5) -0.5125(7) 0.0218(14) Uani 0.1 1 d . . P
Re1 Re 0.06916(3) 0.38221(3) 0.36747(6) 0.02791(12) Uani 0.9 1 d . . P
Re1A Re 0.0252(9) 0.3928(8) 0.342(2) 0.118(5) Uani 0.1 1 d . . P
C1 C 0.4325(6) 0.5855(6) 0.2573(10) 0.0242(16) Uani 1 1 d . . .
H1A H 0.4807 0.6210 0.2625 0.029 Uiso 1 1 calc R U .
C2 C 0.3488(4) 0.4673(5) 0.3636(13) 0.0209(14) Uani 1 1 d . . .
H2A H 0.3386 0.4237 0.4441 0.025 Uiso 1 1 calc R U .
C3 C 0.3714(6) 0.6006(5) 0.1284(12) 0.0296(17) Uani 1 1 d . . .
H3A H 0.3793 0.6449 0.0486 0.035 Uiso 1 1 calc R U .
C4 C 0.2992(4) 0.5492(5) 0.1202(11) 0.0187(15) Uani 1 1 d . . .
C5 C 0.2914(5) 0.4805(6) 0.2337(10) 0.0214(16) Uani 1 1 d . . .
H5A H 0.2456 0.4423 0.2205 0.026 Uiso 1 1 calc R U .
C6 C 0.1547(7) 0.5324(7) -0.0280(15) 0.040(2) Uani 1 1 d . . .
H6A H 0.1249 0.5029 0.0585 0.047 Uiso 1 1 calc R U .
C7 C 0.1235(8) 0.5563(10) -0.1854(15) 0.067(4) Uani 1 1 d . . .
H7A H 0.0678 0.5459 -0.2253 0.080 Uiso 1 1 calc R U .
C8 C 0.2536(6) 0.6012(6) -0.1719(12) 0.031(2) Uani 1 1 d . . .
H8A H 0.3054 0.6284 -0.1984 0.038 Uiso 1 1 calc R U .
C9 C 0.5000 0.5000 0.5000 0.013(3) Uani 1 4 d S T P
C10 C 0.2692(8) 0.7873(8) -0.7630(15) 0.045(3) Uani 1 1 d . . .
H10A H 0.3116 0.7463 -0.8087 0.054 Uiso 1 1 calc R U .
C11 C 0.2638(7) 0.8340(6) -0.9060(12) 0.034(2) Uani 1 1 d . . .
H11A H 0.3032 0.8740 -0.9486 0.041 Uiso 1 1 calc R U .
C12 C 0.1525(6) 0.7464(6) -0.8832(12) 0.0260(17) Uani 1 1 d . . .
H12A H 0.1008 0.7189 -0.9095 0.031 Uiso 1 1 calc R U .
C13 C 0.1432(4) 0.8524(5) -1.1191(10) 0.0177(14) Uani 1 1 d . . .
C14 C 0.0923(5) 0.8111(5) -1.2334(11) 0.0186(16) Uani 1 1 d . . .
H14A H 0.0881 0.7513 -1.2275 0.022 Uiso 1 1 calc R U .
C15 C 0.1078(6) 0.9860(5) -1.2607(10) 0.0221(16) Uani 1 1 d . . .
H15A H 0.1139 1.0456 -1.2682 0.026 Uiso 1 1 calc R U .
C16 C 0.1531(5) 0.9407(5) -1.1314(11) 0.0201(13) Uani 1 1 d . . .
H16A H 0.1893 0.9698 -1.0550 0.024 Uiso 1 1 calc R U .
C17 C 0.0464(4) 0.8543(4) -1.3585(10) 0.0130(12) Uani 1 1 d . . .
H17A H 0.0095 0.8240 -1.4318 0.016 Uiso 1 1 calc R U .
C18 C 0.4244(4) 0.5190(4) 0.3794(10) 0.0145(12) Uani 1 1 d . . .
C19 C 0.0547(4) 0.9439(4) -1.3765(9) 0.0118(12) Uani 1 1 d . U .
C20 C 0.0000 1.0000 -1.5000 0.012(3) Uani 1 4 d S T P
N1 N 0.2021(6) 0.7269(6) -0.7450(11) 0.0325(18) Uani 1 1 d . . .
N2 N 0.1866(5) 0.5980(6) -0.2763(11) 0.035(2) Uani 1 1 d . . .
N3 N 0.2372(4) 0.5596(4) -0.0207(8) 0.0210(13) Uani 1 1 d . . .
N4 N 0.1861(5) 0.8096(5) -0.9772(9) 0.0203(13) Uani 1 1 d . . .
O1 O 0.1642(5) 0.3220(4) 0.3645(12) 0.0451(16) Uani 1 1 d . . .
O2 O 0.0963(4) 0.4898(4) 0.3914(11) 0.0363(16) Uani 1 1 d . . .
O3 O 0.0018(8) 0.3448(7) 0.5356(15) 0.073(3) Uani 1 1 d . . .
O4 O 0.0194(6) 0.3685(6) 0.1628(13) 0.056(2) Uani 1 1 d . . .

loop_
_atom_site_aniso_label
_atom_site_aniso_U_11
_atom_site_aniso_U_22
_atom_site_aniso_U_33
_atom_site_aniso_U_23
_atom_site_aniso_U_13
_atom_site_aniso_U_12
Ag1 0.0440(5) 0.0437(6) 0.0204(4) 0.0111(4) -0.0022(4) 0.0126(5)
Ag1A 0.033(4) 0.025(3) 0.007(2) 0.005(2) -0.011(2) -0.008(3)
Re1 0.0271(3) 0.02492(19) 0.03173(17) 0.00300(17) 0.0024(2) -0.00260(19)
Re1A 0.075(6) 0.104(7) 0.174(13) 0.028(9) 0.009(8) -0.008(6)
C1 0.023(4) 0.035(4) 0.015(3) 0.007(3) 0.006(3) -0.006(3)
C2 0.014(3) 0.020(3) 0.028(4) 0.004(4) 0.004(4) -0.003(3)
C3 0.040(5) 0.034(4) 0.015(3) 0.011(4) -0.004(4) -0.001(3)
C4 0.017(3) 0.029(4) 0.009(3) -0.004(3) 0.001(3) 0.008(3)
C5 0.021(4) 0.030(4) 0.013(3) 0.004(3) 0.005(3) -0.005(3)
C6 0.041(6) 0.039(5) 0.039(5) 0.011(4) -0.010(5) -0.013(4)
C7 0.048(7) 0.102(11) 0.052(6) 0.042(7) -0.029(6) -0.051(7)
C8 0.029(4) 0.038(5) 0.027(5) 0.015(4) -0.006(3) 0.004(4)
C9 0.015(4) 0.015(4) 0.010(7) 0.000 0.000 0.000
C10 0.056(7) 0.042(6) 0.036(5) 0.013(5) -0.014(5) 0.004(5)
C11 0.041(5) 0.030(4) 0.031(5) 0.010(4) -0.015(4) -0.001(4)
C12 0.029(4) 0.031(4) 0.019(4) -0.003(4) 0.011(4) 0.014(3)
C13 0.018(3) 0.023(3) 0.011(3) 0.000(3) -0.002(3) 0.009(2)
C14 0.022(4) 0.013(3) 0.022(4) 0.005(3) 0.001(3) 0.007(3)
C15 0.033(4) 0.014(3) 0.019(4) -0.001(3) -0.006(3) -0.006(3)
C16 0.023(3) 0.019(3) 0.018(3) 0.002(3) -0.009(3) 0.000(3)
C17 0.016(3) 0.014(3) 0.010(3) -0.004(3) 0.002(3) 0.001(2)
C18 0.011(3) 0.023(3) 0.008(3) 0.001(3) 0.001(3) 0.002(3)
C19 0.016(3) 0.013(3) 0.006(2) 0.004(3) -0.005(3) 0.002(2)
C20 0.009(4) 0.009(4) 0.020(7) 0.000 0.000 0.000
N1 0.046(5) 0.026(4) 0.026(4) 0.002(3) 0.001(4) 0.013(4)
N2 0.034(4) 0.050(5) 0.021(4) 0.003(3) -0.005(3) 0.003(3)
N3 0.023(3) 0.024(3) 0.016(3) 0.004(3) 0.005(3) 0.005(3)
N4 0.023(3) 0.022(3) 0.016(3) -0.004(3) 0.000(3) 0.000(2)
O1 0.046(4) 0.032(3) 0.057(4) 0.004(4) -0.001(4) 0.008(3)
O2 0.023(3) 0.034(3) 0.052(4) -0.004(3) 0.003(3) -0.004(2)
O3 0.082(7) 0.060(6) 0.075(6) 0.034(5) 0.048(6) 0.007(5)
O4 0.056(5) 0.054(5) 0.057(5) -0.010(4) -0.019(4) 0.000(4)

loop_
_atom_type_symbol
_atom_type_description
_atom_type_scat_dispersion_real
_atom_type_scat_dispersion_imag
_atom_type_scat_source
C C 0.0033 0.0016 'International Tables Vol C Tables 4.2.6.8 and 6.1.1.4'
H H 0.0000 0.0000 'International Tables Vol C Tables 4.2.6.8 and 6.1.1.4'
Ag Ag -0.8971 1.1015 'International Tables Vol C Tables 4.2.6.8 and 6.1.1.4'
N N 0.0061 0.0033 'International Tables Vol C Tables 4.2.6.8 and 6.1.1.4'
Re Re -1.0185 7.2310 'International Tables Vol C Tables 4.2.6.8 and 6.1.1.4'
O O 0.0106 0.0060 'International Tables Vol C Tables 4.2.6.8 and 6.1.1.4'

loop_
_geom_angle_atom_site_label_1
_geom_angle_atom_site_label_2
_geom_angle_atom_site_label_3
_geom_angle
_geom_angle_site_symmetry_1
_geom_angle_site_symmetry_3
Ag1A Ag1 N1 65.8(5) . .
Ag1A Ag1 N2 91.7(5) . .
N1 Ag1 N2 157.4(3) . .
Ag1 Ag1A N1 92.3(5) . .
Ag1 Ag1A N2 68.1(5) . .
N1 Ag1A N2 160.3(5) . .
Ag1 Ag1A C10 122.2(5) . .
N1 Ag1A C10 30.3(4) . .
N2 Ag1A C10 168.1(5) . .
Re1A Re1 O1 155.0(12) . .
Re1A Re1 O2 92.3(10) . .
O1 Re1 O2 108.2(3) . .
Re1A Re1 O3 73.8(13) . .
O1 Re1 O3 109.5(5) . .
O2 Re1 O3 112.6(5) . .
Re1A Re1 O4 51.3(14) . .
O1 Re1 O4 107.0(4) . .
O2 Re1 O4 108.5(4) . .
O3 Re1 O4 110.8(6) . .
Re1 Re1A O4 105.2(16) . .
Re1 Re1A O3 82.0(14) . .
O4 Re1A O3 135.5(10) . .
Re1 Re1A O2 65.2(9) . .
O4 Re1A O2 116.0(9) . .
O3 Re1A O2 107.0(11) . .
Re1 Re1A O1 17.7(9) . .
O4 Re1A O1 90.4(9) . .
O3 Re1A O1 85.9(8) . .
O2 Re1A O1 80.1(5) . .
C3 C1 C18 122.8(8) . .
C5 C2 C18 121.3(8) . .
C1 C3 C4 119.3(8) . .
C5 C4 C3 119.2(7) . .
C5 C4 N3 119.8(7) . .
C3 C4 N3 120.5(7) . .
C4 C5 C2 121.7(7) . .
N3 C6 C7 106.9(10) . .
N2 C7 C6 109.3(10) . .
N3 C8 N2 111.1(8) . .
C18 C9 C18 111.8(3) . 2_566
C18 C9 C18 111.8(3) . 4_656
C18 C9 C18 105.0(5) 2_566 4_656
C18 C9 C18 105.0(5) . 3_665
C18 C9 C18 111.8(3) 2_566 3_665
C18 C9 C18 111.8(3) 4_656 3_665
C11 C10 N1 113.6(10) . .
C11 C10 Ag1A 155.3(9) . .
N1 C10 Ag1A 43.3(5) . .
C10 C11 N4 103.7(9) . .
N1 C12 N4 111.9(8) . .
C14 C13 C16 119.5(7) . .
C14 C13 N4 123.2(7) . .
C16 C13 N4 117.2(7) . .
C17 C14 C13 122.1(7) . .
C16 C15 C19 121.2(7) . .
C15 C16 C13 119.3(7) . .
C14 C17 C19 120.3(7) . .
C2 C18 C1 115.4(7) . .
C2 C18 C9 125.2(6) . .
C1 C18 C9 118.9(6) . .
C17 C19 C15 117.5(6) . .
C17 C19 C20 124.6(6) . .
C15 C19 C20 117.4(5) . .
C19 C20 C19 112.3(3) . 2_462
C19 C20 C19 112.3(3) . 4_662
C19 C20 C19 104.0(5) 2_462 4_662
C19 C20 C19 104.0(5) . 3_575
C19 C20 C19 112.3(3) 2_462 3_575
C19 C20 C19 112.3(3) 4_662 3_575
C12 N1 C10 101.2(8) . .
C12 N1 Ag1A 148.3(8) . .
C10 N1 Ag1A 106.4(7) . .
C12 N1 Ag1 129.5(7) . .
C10 N1 Ag1 128.1(7) . .
Ag1A N1 Ag1 21.9(2) . .
C8 N2 C7 105.7(8) . .
C8 N2 Ag1 128.5(7) . .
C7 N2 Ag1 125.7(7) . .
C8 N2 Ag1A 110.1(7) . .
C7 N2 Ag1A 142.7(7) . .
Ag1 N2 Ag1A 20.17(19) . .
C8 N3 C6 106.9(8) . .
C8 N3 C4 124.6(7) . .
C6 N3 C4 128.5(7) . .
C12 N4 C13 124.9(7) . .
C12 N4 C11 109.3(7) . .
C13 N4 C11 125.4(7) . .
Re1 O1 Re1A 7.3(4) . .
Re1 O2 Re1A 22.5(5) . .
Re1A O3 Re1 24.2(5) . .
Re1A O4 Re1 23.5(6) . .

loop_
_geom_bond_atom_site_label_1
_geom_bond_atom_site_label_2
_geom_bond_distance
_geom_bond_site_symmetry_2
Ag1 Ag1A 0.784(8) .
Ag1 N1 2.098(9) .
Ag1 N2 2.111(8) .
Ag1A N1 1.914(10) .
Ag1A N2 2.274(11) .
Ag1A C10 2.677(14) .
Re1 Re1A 0.728(15) .
Re1 O1 1.744(7) .
Re1 O2 1.729(6) .
Re1 O3 1.760(8) .
Re1 O4 1.765(9) .
Re1A O4 1.428(19) .
Re1A O3 1.707(18) .
Re1A O2 1.903(13) .
Re1A O1 2.424(16) .
C1 C3 1.390(12) .
C1 C18 1.400(10) .
C2 C5 1.352(12) .
C2 C18 1.426(9) .
C3 C4 1.375(12) .
C4 C5 1.382(11) .
C4 N3 1.457(10) .
C6 N3 1.348(13) .
C6 C7 1.355(14) .
C7 N2 1.366(14) .
C8 N3 1.353(11) .
C8 N2 1.313(12) .
C9 C18 1.522(7) .
C9 C18 1.522(7) 2_566
C9 C18 1.522(7) 4_656
C9 C18 1.522(7) 3_665
C10 C11 1.319(14) .
C10 N1 1.406(15) .
C11 N4 1.375(12) .
C12 N1 1.346(13) .
C12 N4 1.324(12) .
C13 C14 1.343(12) .
C13 C16 1.380(10) .
C13 N4 1.440(10) .
C14 C17 1.371(11) .
C15 C16 1.405(11) .
C15 C19 1.377(10) .
C17 C19 1.402(9) .
C19 C20 1.542(6) .
C20 C19 1.542(6) 2_462
C20 C19 1.542(6) 4_662
C20 C19 1.542(6) 3_575
